data_4305948
loop_
_publ_author_name
'Cesar Pay G\'omez'
'Satoshi Ohhashi'
'Akiji Yamamoto'
'An Pang Tsai'

_publ_contact_author_address
;International Center for Young Scientists,
International Center for Materials 
NanoArchitectonics (ICYS-MANA), 
National Institute for Materials Science (NIMS), 
1-1 Namiki, Tsukuba, Ibaraki, 
305-0044, JAPAN
;
_publ_contact_author_email GOMEZ.Cesar@nims.go.jp
_publ_contact_author_fax +81-(0)29-860-4706
_publ_contact_author_name 'Cesar Pay G\'omez'
_publ_contact_author_phone +81-(0)29-851-3354-8903
_publ_section_title
;
Disordered Structures of the TM-Mg-Zn 1/1 Quasicrystal Approximants (TM
= Hf, Zr, or Ti) and Chemical Intergrowth
;
_journal_name_full 'Inorganic Chemistry'
_journal_page_first 8258
_journal_page_last 8266
_journal_paper_doi 10.1021/ic800874u
_journal_volume 47
_journal_year 2008
_chemical_formula_moiety 'Hf6.82 Mg13.29 Zn126.46'
_chemical_formula_sum 'Hf1.136 Mg4.215 Zn21.076'
_chemical_formula_weight 1683.2
_chemical_name_systematic ' ?'
_space_group_IT_number 200
_symmetry_cell_setting cubic
_symmetry_space_group_name_Hall '-P 2 2 3'
_symmetry_space_group_name_H-M 'P m -3'
_cell_angle_alpha 90
_cell_angle_beta 90
_cell_angle_gamma 90
_cell_formula_units_Z 6
_cell_length_a 13.6740(11)
_cell_length_b 13.6740(11)
_cell_length_c 13.6740(11)
_cell_measurement_reflns_used 788
_cell_measurement_temperature 295
_cell_measurement_theta_max 29.56
_cell_measurement_theta_min 2.59
_cell_volume 2556.7(4)
_computing_publication_material 'Jana2006 (Petricek, Dusek & Palatinus, 2006)'
_computing_structure_refinement 'Jana2006 (Petricek, Dusek & Palatinus, 2006)'
_diffrn_ambient_temperature 295
_diffrn_measured_fraction_theta_max 0.9967
_diffrn_measurement_device 'Bruker CCD'
_diffrn_measurement_device_type 'SMART Apex CCD'
_diffrn_measurement_method '\w scans'
_diffrn_radiation_monochromator graphite
_diffrn_radiation_source 'X-ray tube'
_diffrn_radiation_type 'Mo K\a'
_diffrn_radiation_wavelength 0.71069
_diffrn_reflns_av_R_equivalents 0.0857
_diffrn_reflns_av_sigmaI/netI 0.0388
_diffrn_reflns_limit_h_max 16
_diffrn_reflns_limit_h_min -19
_diffrn_reflns_limit_k_max 18
_diffrn_reflns_limit_k_min -17
_diffrn_reflns_limit_l_max 19
_diffrn_reflns_limit_l_min -19
_diffrn_reflns_number 21216
_diffrn_reflns_theta_full 30.59
_diffrn_reflns_theta_max 30.52
_diffrn_reflns_theta_min 1.49
_exptl_absorpt_coefficient_mu 36.025
_exptl_absorpt_correction_T_max 0.482847
_exptl_absorpt_correction_T_min 0.306676
_exptl_absorpt_correction_type empirical
_exptl_absorpt_process_details SADABS
_exptl_crystal_colour silver
_exptl_crystal_density_diffrn 6.5569
_exptl_crystal_density_method 'not measured'
_exptl_crystal_description 'irregular block'
_exptl_crystal_F_000 4588
_exptl_crystal_size_max 0.06
_exptl_crystal_size_mid 0.03
_exptl_crystal_size_min 0.02
_refine_diff_density_max 2.66
_refine_diff_density_min -2.22
_refine_ls_extinction_method none
_refine_ls_goodness_of_fit_gt 1.90
_refine_ls_goodness_of_fit_ref 1.55
_refine_ls_number_parameters 128
_refine_ls_number_reflns 1441
_refine_ls_R_factor_all 0.0735
_refine_ls_R_factor_gt 0.0373
_refine_ls_shift/su_max 0.0005
_refine_ls_shift/su_mean 0.0001
_refine_ls_structure_factor_coef Fsqd
_refine_ls_weighting_details w=1/(\s^2^(I)+0.0004I^2^)
_refine_ls_weighting_scheme sigma
_refine_ls_wR_factor_gt 0.0688
_refine_ls_wR_factor_ref 0.0726
_reflns_number_gt 903
_reflns_number_total 1441
_reflns_threshold_expression I>3\s(I)
_cod_data_source_file ic800874u_si_001_1.cif
_cod_data_source_block (Hf-Mg-Zn)
_cod_database_code 4305948

loop_
_symmetry_equiv_pos_site_id
_symmetry_equiv_pos_as_xyz
1 x,y,z
2 -x,-y,z
3 x,-y,-z
4 z,x,y
5 -x,y,-z
6 -z,-x,y
7 z,-x,-y
8 -z,x,-y
9 y,z,x
10 -y,-z,x
11 y,-z,-x
12 -y,z,-x
13 -x,-y,-z
14 x,y,-z
15 -x,y,z
16 -z,-x,-y
17 x,-y,z
18 z,x,-y
19 -z,x,y
20 z,-x,y
21 -y,-z,-x
22 y,z,-x
23 -y,z,x
24 y,-z,x

loop_
_atom_site_label
_atom_site_type_symbol
_atom_site_fract_x
_atom_site_fract_y
_atom_site_fract_z
_atom_site_adp_type
_atom_site_U_iso_or_equiv
_atom_site_symmetry_multiplicity
_atom_site_occupancy
_atom_site_calc_flag
_atom_site_refinement_flags
_atom_site_disorder_assembly
_atom_site_disorder_group
Hf1 Hf 0.30315(4) 0.5 0 Uani 0.00944(18) 6 1 d . . .
Mg2 Mg 0.3086(2) 0.1170(2) 0 Uani 0.0129(10) 12 1 d . . .
Hf4 Hf 0.18855(10) 0.18855(10) 0.18855(10) Uani 0.0129(5) 8 0.102(3) d . . .
Mg4 Mg 0.18855(10) 0.18855(10) 0.18855(10) Uani 0.0129(5) 8 0.898(3) d . . .
Zn1 Zn 0.09602(8) 0.15563(8) 0 Uani 0.0110(3) 12 1 d . . .
Zn3 Zn 0.19090(6) 0.40626(6) 0.16214(6) Uani 0.0158(3) 24 1 d . . .
Zn5 Zn 0.09277(12) 0.5 0 Uani 0.0172(5) 6 1 d . . .
Zn6 Zn 0.35283(6) 0.31587(6) 0.09906(6) Uani 0.0188(3) 24 1 d . . .
Zn7 Zn 0.2314(4) 0.5 0.3433(3) Uani 0.0650(17) 12 1 d . . .
Zn8 Zn 0.3686(3) 0.5 0.2008(2) Uani 0.0443(7) 12 0.967(9) d . . .
Mg8 Mg 0.3686(3) 0.5 0.2008(2) Uani 0.0443(7) 12 0.033(9) d . . .
Zn10 Zn 0 0.5 0.20424(15) Uani 0.0243(8) 6 0.833(11) d . . .
Mg10 Mg 0 0.5 0.20424(15) Uani 0.0243(8) 6 0.167(11) d . . .
Zn13 Zn 0.18553(8) 0.31576(8) 0 Uani 0.0138(4) 12 1 d . . .
Zn14 Zn 0.5 0.5 0.1086(4) Uani 0.088(3) 6 0.5 d . . .
Zn15 Zn 0.5 0.4089(4) 0.031(4) Uani 0.079(13) 12 0.5 d . . .
Mg12 Mg 0.3118(3) 0.3118(3) 0.3118(3) Uani 0.0387(7) 8 0.588(11) d . . .
Zn12 Zn 0.3118(3) 0.3118(3) 0.3118(3) Uani 0.0387(7) 8 0.412(11) d . . .
Zn17 Zn 0.4050(16) 0.3867(11) 0.4248(10) Uiso 0.028(5) 24 0.077(3) d . . .
Zn18 Zn 0.3514(6) 0.5 0.5439(9) Uani 0.120(6) 12 0.368(14) d . . .
Zn19 Zn 0.5 0.3671(17) 0.436(2) Uiso 0.063(11) 12 0.108(12) d . . .

loop_
_atom_site_aniso_label
_atom_site_aniso_type_symbol
_atom_site_aniso_U_11
_atom_site_aniso_U_22
_atom_site_aniso_U_33
_atom_site_aniso_U_12
_atom_site_aniso_U_13
_atom_site_aniso_U_23
Hf1 Hf 0.0091(3) 0.0085(3) 0.0107(3) 0 0 0
Mg2 Mg 0.0140(17) 0.0135(18) 0.0113(17) -0.0052(14) 0 0
Hf4 Hf 0.0129(9) 0.0129(9) 0.0129(9) 0.0001(6) 0.0001(6) 0.0001(6)
Mg4 Mg 0.0129(9) 0.0129(9) 0.0129(9) 0.0001(6) 0.0001(6) 0.0001(6)
Zn1 Zn 0.0113(6) 0.0103(6) 0.0114(6) 0.0002(5) 0 0
Zn3 Zn 0.0191(5) 0.0133(4) 0.0150(4) -0.0007(3) 0.0042(3) 0.0004(3)
Zn5 Zn 0.0115(9) 0.0178(9) 0.0222(9) 0 0 0
Zn6 Zn 0.0199(5) 0.0186(5) 0.0179(5) 0.0065(4) -0.0001(4) 0.0038(4)
Zn7 Zn 0.115(4) 0.022(2) 0.058(3) 0 0.044(3) 0
Zn8 Zn 0.0654(14) 0.0258(10) 0.0418(11) 0 -0.0285(9) 0
Mg8 Mg 0.0654(14) 0.0258(10) 0.0418(11) 0 -0.0285(9) 0
Zn10 Zn 0.0307(14) 0.0139(12) 0.0284(14) 0 0 0
Mg10 Mg 0.0307(14) 0.0139(12) 0.0284(14) 0 0 0
Zn13 Zn 0.0129(6) 0.0138(6) 0.0146(6) -0.0026(4) 0 0
Zn14 Zn 0.020(3) 0.209(9) 0.035(3) 0 0 0
Zn15 Zn 0.0135(15) 0.0260(17) 0.20(4) 0 0 0.038(6)
Mg12 Mg 0.0387(13) 0.0387(13) 0.0387(13) 0.0155(10) 0.0155(10) 0.0155(10)
Zn12 Zn 0.0387(13) 0.0387(13) 0.0387(13) 0.0155(10) 0.0155(10) 0.0155(10)
Zn18 Zn 0.085(6) 0.087(10) 0.187(13) 0 0.057(6) 0

loop_
_atom_type_symbol
_atom_type_scat_dispersion_real
_atom_type_scat_dispersion_imag
_atom_type_scat_source
_atom_type_scat_Cromer_Mann_a1
_atom_type_scat_Cromer_Mann_b1
_atom_type_scat_Cromer_Mann_a2
_atom_type_scat_Cromer_Mann_b2
_atom_type_scat_Cromer_Mann_a3
_atom_type_scat_Cromer_Mann_b3
_atom_type_scat_Cromer_Mann_a4
_atom_type_scat_Cromer_Mann_b4
_atom_type_scat_Cromer_Mann_c
Hf -0.583 6.185 'International Tables Vol C Tables  4.2.6.8 and 6.1.1.4' 29.143999 1.83262 15.1726 9.5999 14.7586 0.275116 4.30013 72.028999 8.58154
Zn 0.284 1.430 'International Tables Vol C Tables  4.2.6.8 and 6.1.1.4' 14.0743 3.2655 7.0318 0.2333 5.1652 10.3163 2.41 58.709702 1.3041
Mg 0.049 0.036 'International Tables Vol C Tables  4.2.6.8 and 6.1.1.4' 5.4204 2.8275 2.1735 79.261101 1.2269 0.3808 2.3073 7.1937 0.8584

loop_
_geom_angle_atom_site_label_1
_geom_angle_atom_site_label_2
_geom_angle_atom_site_label_3
_geom_angle_site_symmetry_1
_geom_angle_site_symmetry_2
_geom_angle_site_symmetry_3
_geom_angle
_geom_angle_publ_flag
Zn5 Hf1 Zn6 . . . 103.365(19) yes
Zn5 Hf1 Zn6 . . 3_565 103.365(19) yes
Zn5 Hf1 Zn6 . . 14_555 103.365(19) yes
Zn5 Hf1 Zn6 . . 17_565 103.365(19) yes
Zn5 Hf1 Zn8 . . . 108.04(7) yes
Zn5 Hf1 Zn8 . . 3_565 108.04(7) yes
Zn6 Hf1 Zn6 . . 3_565 153.27(3) yes
Zn6 Hf1 Zn6 . . 14_555 54.90(2) yes
Zn6 Hf1 Zn6 . . 17_565 117.91(2) yes
Zn6 Hf1 Zn8 . . . 59.343(18) yes
Zn6 Hf1 Zn8 . . 3_565 111.51(3) yes
Zn6 Hf1 Zn6 3_565 . 14_555 117.91(2) yes
Zn6 Hf1 Zn6 3_565 . 17_565 54.90(2) yes
Zn6 Hf1 Zn8 3_565 . . 111.51(3) yes
Zn6 Hf1 Zn8 3_565 . 3_565 59.343(18) yes
Zn6 Hf1 Zn6 14_555 . 17_565 153.27(3) yes
Zn6 Hf1 Zn8 14_555 . . 111.51(3) yes
Zn6 Hf1 Zn8 14_555 . 3_565 59.343(18) yes
Zn6 Hf1 Zn8 17_565 . . 59.343(18) yes
Zn6 Hf1 Zn8 17_565 . 3_565 111.51(3) yes
Zn8 Hf1 Zn8 . . 3_565 143.92(10) yes
Zn1 Mg2 Zn1 . . 9_555 52.98(6) yes
Zn1 Mg2 Zn1 . . 11_555 52.98(6) yes
Zn1 Mg2 Zn5 . . 9_555 149.54(8) yes
Zn1 Mg2 Zn5 . . 11_555 149.54(8) yes
Zn1 Mg2 Zn6 . . . 92.01(9) yes
Zn1 Mg2 Zn6 . . 14_555 92.01(9) yes
Zn1 Mg2 Zn10 . . 9_555 145.19(13) yes
Zn1 Mg2 Zn1 9_555 . 11_555 53.01(6) yes
Zn1 Mg2 Zn5 9_555 . 9_555 97.35(7) yes
Zn1 Mg2 Zn5 9_555 . 11_555 117.97(10) yes
Zn1 Mg2 Zn6 9_555 . . 114.90(6) yes
Zn1 Mg2 Zn6 9_555 . 14_555 144.22(12) yes
Zn1 Mg2 Zn10 9_555 . 9_555 150.73(6) yes
Zn1 Mg2 Zn5 11_555 . 9_555 117.97(10) yes
Zn1 Mg2 Zn5 11_555 . 11_555 97.35(7) yes
Zn1 Mg2 Zn6 11_555 . . 144.22(12) yes
Zn1 Mg2 Zn6 11_555 . 14_555 114.90(6) yes
Zn1 Mg2 Zn10 11_555 . 9_555 150.73(6) yes
Zn5 Mg2 Zn5 9_555 . 11_555 44.93(6) yes
Zn5 Mg2 Zn6 9_555 . . 95.85(7) yes
Zn5 Mg2 Zn6 9_555 . 14_555 115.85(10) yes
Zn5 Mg2 Zn10 9_555 . 9_555 58.83(7) yes
Zn5 Mg2 Zn6 11_555 . . 115.85(10) yes
Zn5 Mg2 Zn6 11_555 . 14_555 95.85(7) yes
Zn5 Mg2 Zn10 11_555 . 9_555 58.83(7) yes
Zn6 Mg2 Zn6 . . 14_555 51.86(6) yes
Zn6 Mg2 Zn10 . . 9_555 57.19(7) yes
Zn6 Mg2 Zn10 14_555 . 9_555 57.19(7) yes
Zn1 Hf4 Zn1 . . 4_555 53.79(4) yes
Zn1 Hf4 Zn1 . . 9_555 53.79(4) yes
Zn1 Hf4 Zn6 . . . 93.00(5) yes
Zn1 Hf4 Zn6 . . 4_555 116.06(5) yes
Zn1 Hf4 Zn6 . . 9_555 145.85(6) yes
Zn1 Hf4 Zn1 4_555 . 9_555 53.79(4) yes
Zn1 Hf4 Zn6 4_555 . . 145.85(6) yes
Zn1 Hf4 Zn6 4_555 . 4_555 93.00(5) yes
Zn1 Hf4 Zn6 4_555 . 9_555 116.06(5) yes
Zn1 Hf4 Zn6 9_555 . . 116.06(5) yes
Zn1 Hf4 Zn6 9_555 . 4_555 145.85(6) yes
Zn1 Hf4 Zn6 9_555 . 9_555 93.00(5) yes
Zn6 Hf4 Zn6 . . 4_555 95.80(4) yes
Zn6 Hf4 Zn6 . . 9_555 95.80(4) yes
Zn6 Hf4 Zn6 4_555 . 9_555 95.80(4) yes
Zn1 Mg4 Zn1 . . 4_555 53.79(4) yes
Zn1 Mg4 Zn1 . . 9_555 53.79(4) yes
Zn1 Mg4 Zn6 . . . 93.00(5) yes
Zn1 Mg4 Zn6 . . 4_555 116.06(5) yes
Zn1 Mg4 Zn6 . . 9_555 145.85(6) yes
Zn1 Mg4 Zn1 4_555 . 9_555 53.79(4) yes
Zn1 Mg4 Zn6 4_555 . . 145.85(6) yes
Zn1 Mg4 Zn6 4_555 . 4_555 93.00(5) yes
Zn1 Mg4 Zn6 4_555 . 9_555 116.06(5) yes
Zn1 Mg4 Zn6 9_555 . . 116.06(5) yes
Zn1 Mg4 Zn6 9_555 . 4_555 145.85(6) yes
Zn1 Mg4 Zn6 9_555 . 9_555 93.00(5) yes
Zn6 Mg4 Zn6 . . 4_555 95.80(4) yes
Zn6 Mg4 Zn6 . . 9_555 95.80(4) yes
Zn6 Mg4 Zn6 4_555 . 9_555 95.80(4) yes
Zn1 Zn1 Zn1 4_555 . 5_555 60.05(3) yes
Zn1 Zn1 Zn1 4_555 . 8_555 108.03(5) yes
Zn1 Zn1 Zn1 4_555 . 9_555 60.00(3) yes
Zn1 Zn1 Zn1 4_555 . 11_555 107.93(5) yes
Zn1 Zn1 Zn1 5_555 . 8_555 60.05(3) yes
Zn1 Zn1 Zn1 5_555 . 9_555 108.05(5) yes
Zn1 Zn1 Zn1 5_555 . 11_555 108.05(5) yes
Zn1 Zn1 Zn1 8_555 . 9_555 107.93(5) yes
Zn1 Zn1 Zn1 8_555 . 11_555 60.00(3) yes
Zn1 Zn1 Zn1 9_555 . 11_555 59.90(4) yes
Zn5 Zn3 Zn6 . . . 109.96(4) yes
Zn5 Zn3 Zn6 . . 4_555 121.97(5) yes
Zn5 Zn3 Zn7 . . . 123.96(6) yes
Zn5 Zn3 Zn8 . . . 110.17(6) yes
Zn5 Zn3 Zn10 . . . 63.17(5) yes
Zn6 Zn3 Zn6 . . 4_555 122.63(4) yes
Zn6 Zn3 Zn7 . . . 109.12(10) yes
Zn6 Zn3 Zn8 . . . 63.54(5) yes
Zn6 Zn3 Zn10 . . . 171.87(5) yes
Zn6 Zn3 Zn7 4_555 . . 60.51(8) yes
Zn6 Zn3 Zn8 4_555 . . 113.72(7) yes
Zn6 Zn3 Zn10 4_555 . . 62.04(4) yes
Zn7 Zn3 Zn8 . . . 57.30(11) yes
Zn7 Zn3 Zn10 . . . 78.89(10) yes
Zn8 Zn3 Zn10 . . . 122.00(5) yes
Zn5 Zn5 Zn10 2_565 . . 65.57(3) yes
Zn5 Zn5 Zn10 2_565 . 3_565 65.57(3) yes
Zn10 Zn5 Zn10 . . 3_565 131.14(6) yes
Zn6 Zn6 Zn7 14_555 . 9_555 131.47(9) yes
Zn6 Zn6 Zn8 14_555 . . 118.84(6) yes
Zn6 Zn6 Zn10 14_555 . 9_555 61.80(3) yes
Zn7 Zn6 Zn8 9_555 . . 60.38(10) yes
Zn7 Zn6 Zn10 9_555 . 9_555 82.47(8) yes
Zn8 Zn6 Zn10 . . 9_555 129.83(8) yes
Zn6 Zn7 Zn6 4_555 . 20_565 94.88(15) yes
Zn6 Zn7 Zn8 4_555 . . 111.11(11) yes
Zn6 Zn7 Zn8 4_555 . 4_555 62.48(8) yes
Zn6 Zn7 Zn8 4_555 . 7_566 118.33(17) yes
Zn6 Zn7 Zn10 4_555 . . 50.33(8) yes
Zn6 Zn7 Zn8 20_565 . . 111.11(11) yes
Zn6 Zn7 Zn8 20_565 . 4_555 118.33(17) yes
Zn6 Zn7 Zn8 20_565 . 7_566 62.48(8) yes
Zn6 Zn7 Zn10 20_565 . . 50.33(8) yes
Zn8 Zn7 Zn8 . . 4_555 130.42(14) yes
Zn8 Zn7 Zn8 . . 7_566 130.42(14) yes
Zn8 Zn7 Zn10 . . . 102.89(14) yes
Zn8 Zn7 Zn8 4_555 . 7_566 78.95(13) yes
Zn8 Zn7 Zn10 4_555 . . 105.29(14) yes
Zn8 Zn7 Zn10 7_566 . . 105.29(14) yes
Zn6 Zn8 Zn6 . . 17_565 121.58(11) yes
Zn6 Zn8 Zn7 . . . 107.21(9) yes
Zn6 Zn8 Zn7 . . 9_555 57.14(8) yes
Zn6 Zn8 Zn7 . . 10_665 141.26(14) yes
Zn6 Zn8 Zn8 . . 2_665 94.27(8) yes
Zn6 Zn8 Zn7 17_565 . . 107.21(9) yes
Zn6 Zn8 Zn7 17_565 . 9_555 141.26(14) yes
Zn6 Zn8 Zn7 17_565 . 10_665 57.14(8) yes
Zn6 Zn8 Zn8 17_565 . 2_665 94.27(8) yes
Zn7 Zn8 Zn7 . . 9_555 109.53(13) yes
Zn7 Zn8 Zn7 . . 10_665 109.53(13) yes
Zn7 Zn8 Zn8 . . 2_665 133.90(15) yes
Zn7 Zn8 Zn7 9_555 . 10_665 98.51(13) yes
Zn7 Zn8 Zn8 9_555 . 2_665 50.53(7) yes
Zn7 Zn8 Zn8 10_665 . 2_665 50.53(7) yes
Zn6 Mg8 Zn6 . . 17_565 121.58(11) yes
Zn6 Mg8 Zn7 . . . 107.21(9) yes
Zn6 Mg8 Zn7 . . 9_555 57.14(8) yes
Zn6 Mg8 Zn7 . . 10_665 141.26(14) yes
Zn6 Mg8 Zn8 . . . 0 yes
Zn6 Mg8 Zn8 . . 2_665 94.27(8) yes
Zn6 Mg8 Zn7 17_565 . . 107.21(9) yes
Zn6 Mg8 Zn7 17_565 . 9_555 141.26(14) yes
Zn6 Mg8 Zn7 17_565 . 10_665 57.14(8) yes
Zn6 Mg8 Zn8 17_565 . . 0 yes
Zn6 Mg8 Zn8 17_565 . 2_665 94.27(8) yes
Zn7 Mg8 Zn7 . . 9_555 109.53(13) yes
Zn7 Mg8 Zn7 . . 10_665 109.53(13) yes
Zn7 Mg8 Zn8 . . . 0 yes
Zn7 Mg8 Zn8 . . 2_665 133.90(15) yes
Zn7 Mg8 Zn7 9_555 . 10_665 98.51(13) yes
Zn7 Mg8 Zn8 9_555 . . 0 yes
Zn7 Mg8 Zn8 9_555 . 2_665 50.53(7) yes
Zn7 Mg8 Zn8 10_665 . . 0 yes
Zn7 Mg8 Zn8 10_665 . 2_665 50.53(7) yes
Zn8 Mg8 Zn8 . . 2_665 0 yes
Zn5 Zn10 Zn5 . . 2_565 48.86(5) yes
Zn5 Zn10 Zn6 . . 4_555 106.82(3) yes
Zn5 Zn10 Zn6 . . 6_565 132.87(4) yes
Zn5 Zn10 Zn6 . . 19_555 132.87(4) yes
Zn5 Zn10 Zn6 . . 20_565 106.82(3) yes
Zn5 Zn10 Zn7 . . . 96.58(7) yes
Zn5 Zn10 Zn7 . . 2_565 145.44(8) yes
Zn5 Zn10 Zn6 2_565 . 4_555 132.87(4) yes
Zn5 Zn10 Zn6 2_565 . 6_565 106.82(3) yes
Zn5 Zn10 Zn6 2_565 . 19_555 106.82(3) yes
Zn5 Zn10 Zn6 2_565 . 20_565 132.87(4) yes
Zn5 Zn10 Zn7 2_565 . . 145.44(8) yes
Zn5 Zn10 Zn7 2_565 . 2_565 96.58(7) yes
Zn6 Zn10 Zn6 4_555 . 6_565 115.64(8) yes
Zn6 Zn10 Zn6 4_555 . 19_555 56.41(3) yes
Zn6 Zn10 Zn6 4_555 . 20_565 89.20(5) yes
Zn6 Zn10 Zn7 4_555 . . 47.20(3) yes
Zn6 Zn10 Zn7 4_555 . 2_565 97.51(7) yes
Zn6 Zn10 Zn6 6_565 . 19_555 89.20(5) yes
Zn6 Zn10 Zn6 6_565 . 20_565 56.41(3) yes
Zn6 Zn10 Zn7 6_565 . . 97.51(7) yes
Zn6 Zn10 Zn7 6_565 . 2_565 47.20(3) yes
Zn6 Zn10 Zn6 19_555 . 20_565 115.64(8) yes
Zn6 Zn10 Zn7 19_555 . . 97.51(7) yes
Zn6 Zn10 Zn7 19_555 . 2_565 47.20(3) yes
Zn6 Zn10 Zn7 20_565 . . 47.20(3) yes
Zn6 Zn10 Zn7 20_565 . 2_565 97.51(7) yes
Zn7 Zn10 Zn7 . . 2_565 117.97(11) yes
Zn5 Mg10 Zn5 . . 2_565 48.86(5) yes
Zn5 Mg10 Zn6 . . 4_555 106.82(3) yes
Zn5 Mg10 Zn6 . . 6_565 132.87(4) yes
Zn5 Mg10 Zn6 . . 19_555 132.87(4) yes
Zn5 Mg10 Zn6 . . 20_565 106.82(3) yes
Zn5 Mg10 Zn7 . . . 96.58(7) yes
Zn5 Mg10 Zn7 . . 2_565 145.44(8) yes
Zn5 Mg10 Zn10 . . . 0 yes
Zn5 Mg10 Zn6 2_565 . 4_555 132.87(4) yes
Zn5 Mg10 Zn6 2_565 . 6_565 106.82(3) yes
Zn5 Mg10 Zn6 2_565 . 19_555 106.82(3) yes
Zn5 Mg10 Zn6 2_565 . 20_565 132.87(4) yes
Zn5 Mg10 Zn7 2_565 . . 145.44(8) yes
Zn5 Mg10 Zn7 2_565 . 2_565 96.58(7) yes
Zn5 Mg10 Zn10 2_565 . . 0 yes
Zn6 Mg10 Zn6 4_555 . 6_565 115.64(8) yes
Zn6 Mg10 Zn6 4_555 . 19_555 56.41(3) yes
Zn6 Mg10 Zn6 4_555 . 20_565 89.20(5) yes
Zn6 Mg10 Zn7 4_555 . . 47.20(3) yes
Zn6 Mg10 Zn7 4_555 . 2_565 97.51(7) yes
Zn6 Mg10 Zn10 4_555 . . 0 yes
Zn6 Mg10 Zn6 6_565 . 19_555 89.20(5) yes
Zn6 Mg10 Zn6 6_565 . 20_565 56.41(3) yes
Zn6 Mg10 Zn7 6_565 . . 97.51(7) yes
Zn6 Mg10 Zn7 6_565 . 2_565 47.20(3) yes
Zn6 Mg10 Zn10 6_565 . . 0 yes
Zn6 Mg10 Zn6 19_555 . 20_565 115.64(8) yes
Zn6 Mg10 Zn7 19_555 . . 97.51(7) yes
Zn6 Mg10 Zn7 19_555 . 2_565 47.20(3) yes
Zn6 Mg10 Zn10 19_555 . . 0 yes
Zn6 Mg10 Zn7 20_565 . . 47.20(3) yes
Zn6 Mg10 Zn7 20_565 . 2_565 97.51(7) yes
Zn6 Mg10 Zn10 20_565 . . 0 yes
Zn7 Mg10 Zn7 . . 2_565 117.97(11) yes
Zn7 Mg10 Zn10 . . . 0 yes
Zn7 Mg10 Zn10 2_565 . . 0 yes
Zn1 Zn13 Zn5 . . . 124.07(6) yes
Zn1 Zn13 Zn6 . . . 114.85(5) yes
Zn1 Zn13 Zn6 . . 14_555 114.85(5) yes
Zn5 Zn13 Zn6 . . . 112.73(5) yes
Zn5 Zn13 Zn6 . . 14_555 112.73(5) yes
Zn6 Zn13 Zn6 . . 14_555 61.26(4) yes
Zn6 Zn14 Zn6 . . 2_665 175.38(19) yes
Zn6 Zn14 Zn6 . . 15_655 77.20(2) yes
Zn6 Zn14 Zn6 . . 17_565 102.61(2) yes
Zn6 Zn14 Zn7 . . 9_555 53.89(7) yes
Zn6 Zn14 Zn7 . . 10_665 129.73(14) yes
Zn6 Zn14 Zn8 . . . 60.82(4) yes
Zn6 Zn14 Zn8 . . 2_665 122.27(11) yes
Zn6 Zn14 Zn6 2_665 . 15_655 102.61(2) yes
Zn6 Zn14 Zn6 2_665 . 17_565 77.20(2) yes
Zn6 Zn14 Zn7 2_665 . 9_555 129.73(14) yes
Zn6 Zn14 Zn7 2_665 . 10_665 53.89(7) yes
Zn6 Zn14 Zn8 2_665 . . 122.27(11) yes
Zn6 Zn14 Zn8 2_665 . 2_665 60.82(4) yes
Zn6 Zn14 Zn6 15_655 . 17_565 175.38(19) yes
Zn6 Zn14 Zn7 15_655 . 9_555 53.89(7) yes
Zn6 Zn14 Zn7 15_655 . 10_665 129.73(14) yes
Zn6 Zn14 Zn8 15_655 . . 122.27(11) yes
Zn6 Zn14 Zn8 15_655 . 2_665 60.82(4) yes
Zn6 Zn14 Zn7 17_565 . 9_555 129.73(14) yes
Zn6 Zn14 Zn7 17_565 . 10_665 53.89(7) yes
Zn6 Zn14 Zn8 17_565 . . 60.82(4) yes
Zn6 Zn14 Zn8 17_565 . 2_665 122.27(11) yes
Zn7 Zn14 Zn7 9_555 . 10_665 103.8(2) yes
Zn7 Zn14 Zn8 9_555 . . 69.25(12) yes
Zn7 Zn14 Zn8 9_555 . 2_665 69.25(12) yes
Zn7 Zn14 Zn8 10_665 . . 69.25(12) yes
Zn7 Zn14 Zn8 10_665 . 2_665 69.25(12) yes
Zn8 Zn14 Zn8 . . 2_665 109.9(3) yes
Zn6 Zn15 Zn6 . . 5_655 122.5(6) yes
Zn6 Zn15 Zn6 . . 14_555 58.1(3) yes
Zn6 Zn15 Zn6 . . 15_655 103.9(12) yes
Zn6 Zn15 Zn7 . . 9_555 60.0(10) yes
Zn6 Zn15 Zn7 . . 12_655 103.4(11) yes
Zn6 Zn15 Zn8 . . . 59.1(8) yes
Zn6 Zn15 Zn8 . . 2_665 112.0(19) yes
Zn6 Zn15 Zn10 . . 9_555 64.06(16) yes
Zn6 Zn15 Zn6 5_655 . 14_555 85.2(12) yes
Zn6 Zn15 Zn6 5_655 . 15_655 58.1(3) yes
Zn6 Zn15 Zn7 5_655 . 9_555 115.9(6) yes
Zn6 Zn15 Zn7 5_655 . 12_655 46.8(8) yes
Zn6 Zn15 Zn8 5_655 . . 170.0(16) yes
Zn6 Zn15 Zn8 5_655 . 2_665 102.8(2) yes
Zn6 Zn15 Zn10 5_655 . 9_555 59.1(5) yes
Zn6 Zn15 Zn6 14_555 . 15_655 122.5(6) yes
Zn6 Zn15 Zn7 14_555 . 9_555 115.9(6) yes
Zn6 Zn15 Zn7 14_555 . 12_655 46.8(8) yes
Zn6 Zn15 Zn8 14_555 . . 102.8(2) yes
Zn6 Zn15 Zn8 14_555 . 2_665 170.0(16) yes
Zn6 Zn15 Zn10 14_555 . 9_555 59.1(5) yes
Zn6 Zn15 Zn7 15_655 . 9_555 60.0(10) yes
Zn6 Zn15 Zn7 15_655 . 12_655 103.4(11) yes
Zn6 Zn15 Zn8 15_655 . . 112.0(19) yes
Zn6 Zn15 Zn8 15_655 . 2_665 59.1(8) yes
Zn6 Zn15 Zn10 15_655 . 9_555 64.06(16) yes
Zn7 Zn15 Zn7 9_555 . 12_655 147.8(2) yes
Zn7 Zn15 Zn8 9_555 . . 55.3(9) yes
Zn7 Zn15 Zn8 9_555 . 2_665 55.3(9) yes
Zn7 Zn15 Zn10 9_555 . 9_555 80.5(8) yes
Zn7 Zn15 Zn8 12_655 . . 143.2(8) yes
Zn7 Zn15 Zn8 12_655 . 2_665 143.2(8) yes
Zn7 Zn15 Zn10 12_655 . 9_555 67.3(10) yes
Zn8 Zn15 Zn8 . . 2_665 68.7(10) yes
Zn8 Zn15 Zn10 . . 9_555 119.7(11) yes
Zn8 Zn15 Zn10 2_665 . 9_555 119.7(11) yes
Zn6 Mg12 Zn6 . . 4_555 101.57(11) yes
Zn6 Mg12 Zn6 . . 9_555 101.57(11) yes
Zn6 Mg12 Zn7 . . . 101.89(14) yes
Zn6 Mg12 Zn7 . . 4_555 150.54(16) yes
Zn6 Mg12 Zn7 . . 9_555 56.21(11) yes
Zn6 Mg12 Zn8 . . . 56.91(8) yes
Zn6 Mg12 Zn8 . . 4_555 155.06(14) yes
Zn6 Mg12 Zn8 . . 9_555 95.63(12) yes
Zn6 Mg12 Zn6 4_555 . 9_555 101.57(11) yes
Zn6 Mg12 Zn7 4_555 . . 56.21(11) yes
Zn6 Mg12 Zn7 4_555 . 4_555 101.89(14) yes
Zn6 Mg12 Zn7 4_555 . 9_555 150.54(16) yes
Zn6 Mg12 Zn8 4_555 . . 95.63(12) yes
Zn6 Mg12 Zn8 4_555 . 4_555 56.91(8) yes
Zn6 Mg12 Zn8 4_555 . 9_555 155.06(14) yes
Zn6 Mg12 Zn7 9_555 . . 150.54(16) yes
Zn6 Mg12 Zn7 9_555 . 4_555 56.21(11) yes
Zn6 Mg12 Zn7 9_555 . 9_555 101.89(14) yes
Zn6 Mg12 Zn8 9_555 . . 155.06(14) yes
Zn6 Mg12 Zn8 9_555 . 4_555 95.63(12) yes
Zn6 Mg12 Zn8 9_555 . 9_555 56.91(8) yes
Zn7 Mg12 Zn7 . . 4_555 105.90(16) yes
Zn7 Mg12 Zn7 . . 9_555 105.90(16) yes
Zn7 Mg12 Zn8 . . . 54.19(12) yes
Zn7 Mg12 Zn8 . . 4_555 56.88(12) yes
Zn7 Mg12 Zn8 . . 9_555 137.11(17) yes
Zn7 Mg12 Zn7 4_555 . 9_555 105.90(16) yes
Zn7 Mg12 Zn8 4_555 . . 137.11(17) yes
Zn7 Mg12 Zn8 4_555 . 4_555 54.19(12) yes
Zn7 Mg12 Zn8 4_555 . 9_555 56.88(12) yes
Zn7 Mg12 Zn8 9_555 . . 56.88(12) yes
Zn7 Mg12 Zn8 9_555 . 4_555 137.11(17) yes
Zn7 Mg12 Zn8 9_555 . 9_555 54.19(12) yes
Zn8 Mg12 Zn8 . . 4_555 108.91(13) yes
Zn8 Mg12 Zn8 . . 9_555 108.91(13) yes
Zn8 Mg12 Zn8 4_555 . 9_555 108.91(13) yes
Zn6 Zn12 Zn6 . . 4_555 101.57(11) yes
Zn6 Zn12 Zn6 . . 9_555 101.57(11) yes
Zn6 Zn12 Zn7 . . . 101.89(14) yes
Zn6 Zn12 Zn7 . . 4_555 150.54(16) yes
Zn6 Zn12 Zn7 . . 9_555 56.21(11) yes
Zn6 Zn12 Zn8 . . . 56.91(8) yes
Zn6 Zn12 Zn8 . . 4_555 155.06(14) yes
Zn6 Zn12 Zn8 . . 9_555 95.63(12) yes
Zn6 Zn12 Zn6 4_555 . 9_555 101.57(11) yes
Zn6 Zn12 Zn7 4_555 . . 56.21(11) yes
Zn6 Zn12 Zn7 4_555 . 4_555 101.89(14) yes
Zn6 Zn12 Zn7 4_555 . 9_555 150.54(16) yes
Zn6 Zn12 Zn8 4_555 . . 95.63(12) yes
Zn6 Zn12 Zn8 4_555 . 4_555 56.91(8) yes
Zn6 Zn12 Zn8 4_555 . 9_555 155.06(14) yes
Zn6 Zn12 Zn7 9_555 . . 150.54(16) yes
Zn6 Zn12 Zn7 9_555 . 4_555 56.21(11) yes
Zn6 Zn12 Zn7 9_555 . 9_555 101.89(14) yes
Zn6 Zn12 Zn8 9_555 . . 155.06(14) yes
Zn6 Zn12 Zn8 9_555 . 4_555 95.63(12) yes
Zn6 Zn12 Zn8 9_555 . 9_555 56.91(8) yes
Zn7 Zn12 Zn7 . . 4_555 105.90(16) yes
Zn7 Zn12 Zn7 . . 9_555 105.90(16) yes
Zn7 Zn12 Zn8 . . . 54.19(12) yes
Zn7 Zn12 Zn8 . . 4_555 56.88(12) yes
Zn7 Zn12 Zn8 . . 9_555 137.11(17) yes
Zn7 Zn12 Zn7 4_555 . 9_555 105.90(16) yes
Zn7 Zn12 Zn8 4_555 . . 137.11(17) yes
Zn7 Zn12 Zn8 4_555 . 4_555 54.19(12) yes
Zn7 Zn12 Zn8 4_555 . 9_555 56.88(12) yes
Zn7 Zn12 Zn8 9_555 . . 56.88(12) yes
Zn7 Zn12 Zn8 9_555 . 4_555 137.11(17) yes
Zn7 Zn12 Zn8 9_555 . 9_555 54.19(12) yes
Zn8 Zn12 Zn8 . . 4_555 108.91(13) yes
Zn8 Zn12 Zn8 . . 9_555 108.91(13) yes
Zn8 Zn12 Zn8 4_555 . 9_555 108.91(13) yes
Zn7 Zn17 Zn7 . . 4_555 108.6(7) yes
Zn7 Zn17 Zn7 . . 9_555 96.6(4) yes
Zn7 Zn17 Zn8 . . . 48.5(2) yes
Zn7 Zn17 Zn8 . . 4_555 55.9(4) yes
Zn7 Zn17 Zn8 . . 9_555 133.2(6) yes
Zn7 Zn17 Zn7 4_555 . 9_555 109.9(5) yes
Zn7 Zn17 Zn8 4_555 . . 133.9(6) yes
Zn7 Zn17 Zn8 4_555 . 4_555 58.2(4) yes
Zn7 Zn17 Zn8 4_555 . 9_555 61.7(3) yes
Zn7 Zn17 Zn8 9_555 . . 51.2(2) yes
Zn7 Zn17 Zn8 9_555 . 4_555 133.7(6) yes
Zn7 Zn17 Zn8 9_555 . 9_555 54.0(3) yes
Zn8 Zn17 Zn8 . . 4_555 101.9(5) yes
Zn8 Zn17 Zn8 . . 9_555 102.6(4) yes
Zn8 Zn17 Zn8 4_555 . 9_555 115.4(5) yes
Zn7 Zn18 Zn7 . . 3_566 102.3(3) yes
Zn7 Zn18 Zn7 . . 4_555 81.17(17) yes
Zn7 Zn18 Zn7 . . 7_566 81.17(17) yes
Zn7 Zn18 Zn8 . . 3_566 152.9(3) yes
Zn7 Zn18 Zn8 . . 4_555 55.81(19) yes
Zn7 Zn18 Zn8 . . 7_566 55.81(19) yes
Zn7 Zn18 Zn7 3_566 . 4_555 95.09(15) yes
Zn7 Zn18 Zn7 3_566 . 7_566 95.09(15) yes
Zn7 Zn18 Zn8 3_566 . 3_566 50.6(3) yes
Zn7 Zn18 Zn8 3_566 . 4_555 67.1(2) yes
Zn7 Zn18 Zn8 3_566 . 7_566 67.1(2) yes
Zn7 Zn18 Zn7 4_555 . 7_566 161.1(4) yes
Zn7 Zn18 Zn8 4_555 . 3_566 99.37(18) yes
Zn7 Zn18 Zn8 4_555 . 4_555 46.37(10) yes
Zn7 Zn18 Zn8 4_555 . 7_566 125.3(3) yes
Zn7 Zn18 Zn8 7_566 . 3_566 99.37(18) yes
Zn7 Zn18 Zn8 7_566 . 4_555 125.3(3) yes
Zn7 Zn18 Zn8 7_566 . 7_566 46.37(10) yes
Zn8 Zn18 Zn8 3_566 . 4_555 105.3(3) yes
Zn8 Zn18 Zn8 3_566 . 7_566 105.3(3) yes
Zn8 Zn18 Zn8 4_555 . 7_566 79.9(2) yes
Zn7 Zn19 Zn7 4_555 . 8_656 92.5(7) yes
Zn7 Zn19 Zn7 4_555 . 9_555 102.7(7) yes
Zn7 Zn19 Zn8 4_555 . 9_555 62.0(5) yes
Zn7 Zn19 Zn8 4_555 . 12_656 51.0(4) yes
Zn7 Zn19 Zn7 8_656 . 9_555 102.7(7) yes
Zn7 Zn19 Zn8 8_656 . 9_555 62.0(5) yes
Zn7 Zn19 Zn8 8_656 . 12_656 51.0(4) yes
Zn7 Zn19 Zn8 9_555 . 9_555 61.3(7) yes
Zn7 Zn19 Zn8 9_555 . 12_656 133.0(8) yes
Zn8 Zn19 Zn8 9_555 . 12_656 71.7(6) yes

loop_
_geom_bond_atom_site_label_1
_geom_bond_atom_site_label_2
_geom_bond_site_symmetry_1
_geom_bond_site_symmetry_2
_geom_bond_distance
_geom_bond_publ_flag
Hf1 Zn5 . . 2.8767(17) yes
Hf1 Zn6 . . 2.9386(9) yes
Hf1 Zn6 . 3_565 2.9386(9) yes
Hf1 Zn6 . 14_555 2.9386(9) yes
Hf1 Zn6 . 17_565 2.9386(9) yes
Hf1 Zn8 . . 2.888(3) yes
Hf1 Zn8 . 3_565 2.888(3) yes
Mg2 Zn1 . . 2.954(3) yes
Mg2 Zn1 . 9_555 2.942(3) yes
Mg2 Zn1 . 11_555 2.942(3) yes
Mg2 Zn5 . 9_555 3.320(3) yes
Mg2 Zn5 . 11_555 3.320(3) yes
Mg2 Zn6 . . 3.098(3) yes
Mg2 Zn6 . 14_555 3.098(3) yes
Mg2 Zn10 . 9_555 2.877(3) yes
Hf4 Zn1 . . 2.9069(14) yes
Hf4 Zn1 . 4_555 2.9069(14) yes
Hf4 Zn1 . 9_555 2.9069(14) yes
Hf4 Zn6 . . 3.0943(16) yes
Hf4 Zn6 . 4_555 3.0943(16) yes
Hf4 Zn6 . 9_555 3.0943(16) yes
Mg4 Zn1 . . 2.9069(14) yes
Mg4 Zn1 . 4_555 2.9069(14) yes
Mg4 Zn1 . 9_555 2.9069(14) yes
Mg4 Zn6 . . 3.0943(16) yes
Mg4 Zn6 . 4_555 3.0943(16) yes
Mg4 Zn6 . 9_555 3.0943(16) yes
Zn1 Zn1 . 4_555 2.6300(11) yes
Zn1 Zn1 . 5_555 2.6260(16) yes
Zn1 Zn1 . 8_555 2.6300(11) yes
Zn1 Zn1 . 9_555 2.6300(11) yes
Zn1 Zn1 . 11_555 2.6300(11) yes
Zn3 Zn5 . . 2.8912(11) yes
Zn3 Zn6 . . 2.6784(12) yes
Zn3 Zn6 . 4_555 2.5554(12) yes
Zn3 Zn7 . . 2.844(4) yes
Zn3 Zn8 . . 2.797(3) yes
Zn3 Zn10 . . 2.9646(9) yes
Zn5 Zn5 . 2_565 2.537(2) yes
Zn5 Zn10 . . 3.067(2) yes
Zn5 Zn10 . 3_565 3.067(2) yes
Zn6 Zn6 . 14_555 2.7092(12) yes
Zn6 Zn7 . 9_555 2.732(3) yes
Zn6 Zn8 . . 2.8846(17) yes
Zn6 Zn10 . 9_555 2.8661(14) yes
Zn7 Zn8 . . 2.705(5) yes
Zn7 Zn8 . 4_555 2.827(4) yes
Zn7 Zn8 . 7_566 2.827(4) yes
Zn7 Zn10 . . 3.692(5) yes
Zn8 Zn8 . 2_665 3.595(5) yes
